data_7011334
loop_
_publ_author_name
'Yu, Zhen-Tao'
'Shi, Zhan'
'Chen, Wei'
'Jiang, Yu-Sheng'
'Yuan, Hong-Ming'
'Chen, Jie-Sheng'

_publ_section_title
;
 Synthesis and X-ray crystal structures of two new alkaline-earth metal
 borates: SrBO2(OH) and Ba3B6O9(OH)6
;
_journal_issue 9
_journal_name_full 'Journal of the Chemical Society, Dalton Transactions'
_journal_page_first 2031
_journal_paper_doi 10.1039/b110468c
_journal_year 2002
_chemical_formula_moiety Ba3B6O9(OH)6
_chemical_formula_sum 'B6 Ba3 H6 O15'
_chemical_formula_weight 722.93
_chemical_name_systematic
; 
? 
;
_space_group_IT_number 13
_symmetry_cell_setting monoclinic
_symmetry_space_group_name_Hall '-P 2yc'
_symmetry_space_group_name_H-M 'P 1 2/c 1'
_atom_sites_solution_hydrogens geom
_atom_sites_solution_primary direct
_atom_sites_solution_secondary difmap
_audit_creation_method SHELXL-97
_cell_angle_alpha 90.00
_cell_angle_beta 90.955(2)
_cell_angle_gamma 90.00
_cell_formula_units_Z 2
_cell_length_a 6.9868(2)
_cell_length_b 7.1366(2)
_cell_length_c 11.9209(4)
_cell_measurement_temperature 293(2)
_cell_volume 594.32(3)
_computing_structure_refinement 'SHELXL-97 (Sheldrick, 1997)'
_computing_structure_solution 'SHELXS-97 (Sheldrick, 1990)'
_diffrn_ambient_temperature 293(2)
_diffrn_measured_fraction_theta_full 0.999
_diffrn_measured_fraction_theta_max 0.999
_diffrn_radiation_monochromator graphite
_diffrn_radiation_source 'fine-focus sealed tube'
_diffrn_radiation_type MoK\a
_diffrn_radiation_wavelength 0.71073
_diffrn_reflns_av_R_equivalents 0.0234
_diffrn_reflns_av_sigmaI/netI 0.0247
_diffrn_reflns_limit_h_max 9
_diffrn_reflns_limit_h_min -9
_diffrn_reflns_limit_k_max 9
_diffrn_reflns_limit_k_min -10
_diffrn_reflns_limit_l_max 16
_diffrn_reflns_limit_l_min -6
_diffrn_reflns_number 4776
_diffrn_reflns_theta_full 29.99
_diffrn_reflns_theta_max 29.99
_diffrn_reflns_theta_min 2.85
_exptl_absorpt_coefficient_mu 9.921
_exptl_absorpt_correction_T_max 0.694781
_exptl_absorpt_correction_T_min 0.438362
_exptl_absorpt_correction_type empirical
_exptl_crystal_density_diffrn 4.040
_exptl_crystal_density_method 'not measured'
_exptl_crystal_F_000 648
_exptl_crystal_size_max 0.4
_exptl_crystal_size_mid 0.4
_exptl_crystal_size_min 0.2
_refine_diff_density_max 1.117
_refine_diff_density_min -1.870
_refine_diff_density_rms 0.206
_refine_ls_extinction_method none
_refine_ls_goodness_of_fit_ref 1.108
_refine_ls_hydrogen_treatment mixed
_refine_ls_matrix_type full
_refine_ls_number_parameters 120
_refine_ls_number_reflns 1728
_refine_ls_number_restraints 3
_refine_ls_restrained_S_all 1.109
_refine_ls_R_factor_all 0.0245
_refine_ls_R_factor_gt 0.0207
_refine_ls_shift/su_max 0.001
_refine_ls_shift/su_mean 0.000
_refine_ls_structure_factor_coef Fsqd
_refine_ls_weighting_details 'calc w=1/[\s^2^(Fo^2^)+(0.0283P)^2^+0.1138P] where P=(Fo^2^+2Fc^2^)/3'
_refine_ls_weighting_scheme calc
_refine_ls_wR_factor_gt 0.0515
_refine_ls_wR_factor_ref 0.0525
_reflns_number_gt 1575
_reflns_number_total 1728
_reflns_threshold_expression >2sigma(I)
_cod_data_source_file b110468c.txt
_cod_data_source_block Ba3B6O9(OH)6
_cod_original_sg_symbol_H-M P2/c
_cod_original_formula_sum 'H6 B6 Ba3 O15'
_cod_database_code 7011334

loop_
_symmetry_equiv_pos_as_xyz
'x, y, z'
'-x, y, -z+1/2'
'-x, -y, -z'
'x, -y, z-1/2'

loop_
_atom_site_label
_atom_site_type_symbol
_atom_site_fract_x
_atom_site_fract_y
_atom_site_fract_z
_atom_site_U_iso_or_equiv
_atom_site_adp_type
_atom_site_occupancy
_atom_site_symmetry_multiplicity
_atom_site_calc_flag
_atom_site_refinement_flags
_atom_site_disorder_assembly
_atom_site_disorder_group
Ba1 Ba 0.32130(3) 0.77267(3) 0.053342(18) 0.01008(7) Uani 1 1 d . . .
Ba2 Ba 0.0000 0.37092(4) 0.2500 0.01182(8) Uani 1 2 d S . .
B1 B -0.1755(5) 0.7598(5) 0.0666(3) 0.0089(7) Uani 1 1 d . . .
B2 B 0.3358(5) 0.0003(5) 0.3023(3) 0.0089(7) Uani 1 1 d . . .
B3 B -0.5000 0.3085(8) 0.2500 0.0096(10) Uani 1 2 d S . .
B4 B 0.0000 -0.1388(7) 0.2500 0.0090(10) Uani 1 2 d S . .
O1 O -0.0331(4) 0.7327(3) 0.1544(2) 0.0113(5) Uani 1 1 d . . .
O2 O -0.2915(4) 0.5800(4) 0.0548(2) 0.0163(5) Uani 1 1 d D . .
O3 O -0.3797(4) 0.2008(3) 0.1767(2) 0.0106(5) Uani 1 1 d . . .
O4 O 0.1660(3) -0.0179(3) 0.2281(2) 0.0093(5) Uani 1 1 d . . .
O5 O 0.6994(3) 0.9188(3) 0.0848(2) 0.0096(4) Uani 1 1 d . . .
O6 O -0.0759(4) 0.7765(4) -0.0427(2) 0.0160(5) Uani 1 1 d D . .
O7 O -0.3801(4) 0.4430(4) 0.3204(2) 0.0176(5) Uani 1 1 d D . .
O8 O 0.5000 0.9044(5) 0.2500 0.0092(6) Uani 1 2 d S . .
H2 H -0.321(10) 0.529(11) 0.120(4) 0.080 Uiso 1 1 d D . .
H6 H -0.112(10) 0.867(8) -0.083(6) 0.080 Uiso 1 1 d D . .
H7 H -0.376(11) 0.408(9) 0.397(3) 0.080 Uiso 1 1 d D . .

loop_
_atom_site_aniso_label
_atom_site_aniso_U_11
_atom_site_aniso_U_22
_atom_site_aniso_U_33
_atom_site_aniso_U_23
_atom_site_aniso_U_13
_atom_site_aniso_U_12
Ba1 0.00994(10) 0.01076(11) 0.00957(11) 0.00006(7) 0.00141(7) -0.00058(7)
Ba2 0.01231(14) 0.01193(14) 0.01131(14) 0.000 0.00282(10) 0.000
B1 0.0079(16) 0.0105(17) 0.0084(17) -0.0019(13) -0.0004(13) 0.0006(12)
B2 0.0077(15) 0.0092(16) 0.0099(17) -0.0005(13) 0.0022(13) -0.0002(12)
B3 0.009(2) 0.009(2) 0.011(2) 0.000 0.0029(19) 0.000
B4 0.008(2) 0.010(2) 0.010(2) 0.000 -0.0003(18) 0.000
O1 0.0122(12) 0.0116(12) 0.0101(12) -0.0034(9) -0.0018(10) 0.0024(9)
O2 0.0166(12) 0.0117(12) 0.0206(14) -0.0026(11) -0.0018(10) -0.0042(10)
O3 0.0137(11) 0.0069(11) 0.0112(12) 0.0013(9) 0.0047(9) -0.0001(9)
O4 0.0047(10) 0.0127(11) 0.0104(11) 0.0035(9) 0.0001(8) -0.0021(8)
O5 0.0097(10) 0.0103(11) 0.0088(11) -0.0011(9) 0.0007(8) 0.0039(9)
O6 0.0190(13) 0.0196(13) 0.0096(13) 0.0032(10) 0.0051(10) 0.0082(10)
O7 0.0174(12) 0.0180(13) 0.0172(13) -0.0010(11) -0.0007(10) -0.0041(10)
O8 0.0085(14) 0.0062(14) 0.0131(16) 0.000 0.0020(12) 0.000

loop_
_atom_type_symbol
_atom_type_description
_atom_type_scat_dispersion_real
_atom_type_scat_dispersion_imag
_atom_type_scat_source
B B 0.0013 0.0007 'International Tables Vol C Tables 4.2.6.8 and 6.1.1.4'
H H 0.0000 0.0000 'International Tables Vol C Tables 4.2.6.8 and 6.1.1.4'
O O 0.0106 0.0060 'International Tables Vol C Tables 4.2.6.8 and 6.1.1.4'
Ba Ba -0.3244 2.2819 'International Tables Vol C Tables 4.2.6.8 and 6.1.1.4'

loop_
_geom_angle_atom_site_label_1
_geom_angle_atom_site_label_2
_geom_angle_atom_site_label_3
_geom_angle
_geom_angle_site_symmetry_1
_geom_angle_site_symmetry_3
_geom_angle_publ_flag
O5 Ba1 O3 50.48(7) 3_675 3_565 ?
O5 Ba1 O1 107.59(7) 3_675 . ?
O3 Ba1 O1 125.33(8) 3_565 . ?
O5 Ba1 O4 90.06(7) 3_675 1_565 ?
O3 Ba1 O4 139.63(7) 3_565 1_565 ?
O1 Ba1 O4 51.26(7) . 1_565 ?
O5 Ba1 O8 104.51(8) 3_675 . ?
O3 Ba1 O8 136.95(6) 3_565 . ?
O1 Ba1 O8 93.42(5) . . ?
O4 Ba1 O8 50.96(5) 1_565 . ?
O5 Ba1 O7 173.18(8) 3_675 2 ?
O3 Ba1 O7 124.06(8) 3_565 2 ?
O1 Ba1 O7 78.84(8) . 2 ?
O4 Ba1 O7 95.90(8) 1_565 2 ?
O8 Ba1 O7 76.95(8) . 2 ?
O5 Ba1 O2 115.84(8) 3_675 3_565 ?
O3 Ba1 O2 67.89(8) 3_565 3_565 ?
O1 Ba1 O2 92.67(7) . 3_565 ?
O4 Ba1 O2 141.87(7) 1_565 3_565 ?
O8 Ba1 O2 135.02(8) . 3_565 ?
O7 Ba1 O2 60.70(8) 2 3_565 ?
O5 Ba1 O5 79.96(7) 3_675 . ?
O3 Ba1 O5 87.36(7) 3_565 . ?
O1 Ba1 O5 143.77(7) . . ?
O4 Ba1 O5 94.39(7) 1_565 . ?
O8 Ba1 O5 50.93(5) . . ?
O7 Ba1 O5 96.22(7) 2 . ?
O2 Ba1 O5 116.38(7) 3_565 . ?
O5 Ba1 O6 73.97(7) 3_675 . ?
O3 Ba1 O6 76.85(8) 3_565 . ?
O1 Ba1 O6 48.64(8) . . ?
O4 Ba1 O6 84.89(7) 1_565 . ?
O8 Ba1 O6 135.79(6) . . ?
O7 Ba1 O6 109.80(8) 2 . ?
O2 Ba1 O6 76.88(8) 3_565 . ?
O5 Ba1 O6 153.92(7) . . ?
O5 Ba1 O2 113.82(7) 3_675 1_655 ?
O3 Ba1 O2 83.75(8) 3_565 1_655 ?
O1 Ba1 O2 138.59(8) . 1_655 ?
O4 Ba1 O2 126.49(7) 1_565 1_655 ?
O8 Ba1 O2 76.26(6) . 1_655 ?
O7 Ba1 O2 59.81(8) 2 1_655 ?
O2 Ba1 O2 70.06(8) 3_565 1_655 ?
O5 Ba1 O2 48.91(7) . 1_655 ?
O6 Ba1 O2 146.06(7) . 1_655 ?
O5 Ba1 B4 103.87(9) 3_675 1_565 ?
O3 Ba1 B4 142.27(6) 3_565 1_565 ?
O1 Ba1 B4 26.05(8) . 1_565 ?
O4 Ba1 B4 25.95(9) 1_565 1_565 ?
O8 Ba1 B4 69.12(3) . 1_565 ?
O7 Ba1 B4 82.90(10) 2 1_565 ?
O2 Ba1 B4 116.29(10) 3_565 1_565 ?
O5 Ba1 B4 118.06(7) . 1_565 ?
O6 Ba1 B4 68.60(5) . 1_565 ?
O2 Ba1 B4 133.85(7) 1_655 1_565 ?
O5 Ba1 B2 87.09(8) 3_675 2_665 ?
O3 Ba1 B2 110.96(8) 3_565 2_665 ?
O1 Ba1 B2 117.46(8) . 2_665 ?
O4 Ba1 B2 68.96(8) 1_565 2_665 ?
O8 Ba1 B2 26.01(7) . 2_665 ?
O7 Ba1 B2 91.94(9) 2 2_665 ?
O2 Ba1 B2 135.36(8) 3_565 2_665 ?
O5 Ba1 B2 26.32(8) . 2_665 ?
O6 Ba1 B2 147.75(8) . 2_665 ?
O2 Ba1 B2 65.58(8) 1_655 2_665 ?
B4 Ba1 B2 91.78(8) 1_565 2_665 ?
O6 Ba2 O6 134.94(11) 3_565 4_566 ?
O6 Ba2 O1 134.14(8) 3_565 2 ?
O6 Ba2 O1 90.16(8) 4_566 2 ?
O6 Ba2 O1 90.16(8) 3_565 . ?
O6 Ba2 O1 134.14(8) 4_566 . ?
O1 Ba2 O1 48.37(10) 2 . ?
O6 Ba2 O7 66.97(8) 3_565 2 ?
O6 Ba2 O7 122.00(8) 4_566 2 ?
O1 Ba2 O7 83.30(8) 2 2 ?
O1 Ba2 O7 77.68(8) . 2 ?
O6 Ba2 O7 122.00(8) 3_565 . ?
O6 Ba2 O7 66.97(8) 4_566 . ?
O1 Ba2 O7 77.68(8) 2 . ?
O1 Ba2 O7 83.30(8) . . ?
O7 Ba2 O7 159.16(11) 2 . ?
O6 Ba2 O4 59.34(7) 3_565 . ?
O6 Ba2 O4 78.80(8) 4_566 . ?
O1 Ba2 O4 147.55(7) 2 . ?
O1 Ba2 O4 146.33(7) . . ?
O7 Ba2 O4 77.24(7) 2 . ?
O7 Ba2 O4 123.59(7) . . ?
O6 Ba2 O4 78.80(8) 3_565 2 ?
O6 Ba2 O4 59.34(7) 4_566 2 ?
O1 Ba2 O4 146.33(7) 2 2 ?
O1 Ba2 O4 147.55(7) . 2 ?
O7 Ba2 O4 123.59(7) 2 2 ?
O7 Ba2 O4 77.24(7) . 2 ?
O4 Ba2 O4 46.52(8) . 2 ?
O6 Ba2 O3 76.61(8) 3_565 . ?
O6 Ba2 O3 85.68(8) 4_566 . ?
O1 Ba2 O3 123.13(7) 2 . ?
O1 Ba2 O3 100.60(7) . . ?
O7 Ba2 O3 143.49(8) 2 . ?
O7 Ba2 O3 48.78(7) . . ?
O4 Ba2 O3 86.71(6) . . ?
O4 Ba2 O3 47.29(6) 2 . ?
O6 Ba2 O3 85.68(7) 3_565 2 ?
O6 Ba2 O3 76.61(8) 4_566 2 ?
O1 Ba2 O3 100.60(7) 2 2 ?
O1 Ba2 O3 123.13(7) . 2 ?
O7 Ba2 O3 48.78(7) 2 2 ?
O7 Ba2 O3 143.49(8) . 2 ?
O4 Ba2 O3 47.29(6) . 2 ?
O4 Ba2 O3 86.71(6) 2 2 ?
O3 Ba2 O3 132.80(9) . 2 ?
O6 Ba2 Ba1 42.76(6) 3_565 3_565 ?
O6 Ba2 Ba1 123.61(6) 4_566 3_565 ?
O1 Ba2 Ba1 126.00(5) 2 3_565 ?
O1 Ba2 Ba1 80.93(5) . 3_565 ?
O7 Ba2 Ba1 105.61(6) 2 3_565 ?
O7 Ba2 Ba1 79.41(6) . 3_565 ?
O4 Ba2 Ba1 84.57(4) . 3_565 ?
O4 Ba2 Ba1 70.21(4) 2 3_565 ?
O3 Ba2 Ba1 39.55(5) . 3_565 ?
O3 Ba2 Ba1 125.62(5) 2 3_565 ?
O6 Ba2 Ba1 123.61(6) 3_565 4_566 ?
O6 Ba2 Ba1 42.76(6) 4_566 4_566 ?
O1 Ba2 Ba1 80.93(5) 2 4_566 ?
O1 Ba2 Ba1 126.00(5) . 4_566 ?
O7 Ba2 Ba1 79.41(6) 2 4_566 ?
O7 Ba2 Ba1 105.61(6) . 4_566 ?
O4 Ba2 Ba1 70.22(4) . 4_566 ?
O4 Ba2 Ba1 84.57(4) 2 4_566 ?
O3 Ba2 Ba1 125.62(5) . 4_566 ?
O3 Ba2 Ba1 39.55(5) 2 4_566 ?
Ba1 Ba2 Ba1 152.729(9) 3_565 4_566 ?
O1 B1 O5 114.0(3) . 1_455 ?
O1 B1 O6 108.5(3) . . ?
O5 B1 O6 111.0(3) 1_455 . ?
O1 B1 O2 108.3(3) . . ?
O5 B1 O2 110.6(3) 1_455 . ?
O6 B1 O2 104.0(3) . . ?
O1 B1 Ba1 50.26(16) . . ?
O5 B1 Ba1 126.2(2) 1_455 . ?
O6 B1 Ba1 58.53(16) . . ?
O2 B1 Ba1 123.2(2) . . ?
O4 B2 O8 109.1(3) . 1_545 ?
O4 B2 O3 110.4(3) . 2 ?
O8 B2 O3 110.9(3) 1_545 2 ?
O4 B2 O5 111.3(3) . 2_645 ?
O8 B2 O5 109.9(3) 1_545 2_645 ?
O3 B2 O5 105.1(3) 2 2_645 ?
O4 B2 Ba1 145.9(2) . 2_645 ?
O8 B2 Ba1 55.93(12) 1_545 2_645 ?
O3 B2 Ba1 103.7(2) 2 2_645 ?
O5 B2 Ba1 58.25(15) 2_645 2_645 ?
O4 B2 Ba1 54.48(15) . 1_545 ?
O8 B2 Ba1 54.64(12) 1_545 1_545 ?
O3 B2 Ba1 127.9(2) 2 1_545 ?
O5 B2 Ba1 127.0(2) 2_645 1_545 ?
Ba1 B2 Ba1 103.21(10) 2_645 1_545 ?
O4 B2 Ba1 122.3(2) . 4_566 ?
O8 B2 Ba1 128.60(19) 1_545 4_566 ?
O3 B2 Ba1 53.30(16) 2 4_566 ?
O5 B2 Ba1 52.01(15) 2_645 4_566 ?
Ba1 B2 Ba1 79.09(8) 2_645 4_566 ?
Ba1 B2 Ba1 176.57(12) 1_545 4_566 ?
O3 B3 O3 115.6(4) . 2_455 ?
O3 B3 O7 110.47(15) . . ?
O3 B3 O7 108.90(15) 2_455 . ?
O3 B3 O7 108.90(15) . 2_455 ?
O3 B3 O7 110.47(15) 2_455 2_455 ?
O7 B3 O7 101.5(4) . 2_455 ?
O4 B4 O4 108.3(4) 2 . ?
O4 B4 O1 112.72(13) 2 1_545 ?
O4 B4 O1 109.90(14) . 1_545 ?
O4 B4 O1 109.90(14) 2 2_545 ?
O4 B4 O1 112.72(13) . 2_545 ?
O1 B4 O1 103.3(4) 1_545 2_545 ?
O4 B4 Ba1 141.03(18) 2 1_545 ?
O4 B4 Ba1 56.26(11) . 1_545 ?
O1 B4 Ba1 55.84(10) 1_545 1_545 ?
O1 B4 Ba1 109.04(18) 2_545 1_545 ?
O4 B4 Ba1 56.26(11) 2 2_545 ?
O4 B4 Ba1 141.03(18) . 2_545 ?
O1 B4 Ba1 109.04(18) 1_545 2_545 ?
O1 B4 Ba1 55.84(10) 2_545 2_545 ?
Ba1 B4 Ba1 158.14(18) 1_545 2_545 ?
B1 O1 B4 124.9(3) . 1_565 ?
B1 O1 Ba1 106.2(2) . . ?
B4 O1 Ba1 98.11(12) 1_565 . ?
B1 O1 Ba2 117.7(2) . . ?
B4 O1 Ba2 104.2(2) 1_565 . ?
Ba1 O1 Ba2 101.55(8) . . ?
B1 O2 Ba1 145.6(2) . 3_565 ?
B1 O2 Ba1 95.27(19) . 1_455 ?
Ba1 O2 Ba1 109.94(8) 3_565 1_455 ?
B3 O3 B2 122.2(3) . 2 ?
B3 O3 Ba1 130.96(18) . 3_565 ?
B2 O3 Ba1 101.43(19) 2 3_565 ?
B3 O3 Ba2 97.33(15) . . ?
B2 O3 Ba2 99.21(18) 2 . ?
Ba1 O3 Ba2 96.57(7) 3_565 . ?
B4 O4 B2 125.1(2) . . ?
B4 O4 Ba1 97.79(17) . 1_545 ?
B2 O4 Ba1 100.13(18) . 1_545 ?
B4 O4 Ba2 102.6(2) . . ?
B2 O4 Ba2 99.98(18) . . ?
Ba1 O4 Ba2 135.17(9) 1_545 . ?
B1 O5 B2 123.3(3) 1_655 2_665 ?
B1 O5 Ba1 124.2(2) 1_655 3_675 ?
B2 O5 Ba1 102.72(19) 2_665 3_675 ?
B1 O5 Ba1 104.64(19) 1_655 . ?
B2 O5 Ba1 95.43(18) 2_665 . ?
Ba1 O5 Ba1 100.04(7) 3_675 . ?
B1 O6 Ba2 148.8(2) . 3_565 ?
B1 O6 Ba1 96.24(19) . . ?
Ba2 O6 Ba1 98.59(8) 3_565 . ?
B3 O7 Ba1 153.8(2) . 2 ?
B3 O7 Ba2 103.42(15) . . ?
Ba1 O7 Ba2 100.37(8) 2 . ?
B2 O8 B2 125.0(4) 2_665 1_565 ?
B2 O8 Ba1 98.06(15) 2_665 . ?
B2 O8 Ba1 99.78(14) 1_565 . ?
B2 O8 Ba1 99.78(14) 2_665 2_655 ?
B2 O8 Ba1 98.06(14) 1_565 2_655 ?
Ba1 O8 Ba1 140.76(12) . 2_655 ?

loop_
_geom_bond_atom_site_label_1
_geom_bond_atom_site_label_2
_geom_bond_distance
_geom_bond_site_symmetry_2
_geom_bond_publ_flag
Ba1 O5 2.752(2) 3_675 ?
Ba1 O3 2.786(3) 3_565 ?
Ba1 O1 2.786(3) . ?
Ba1 O4 2.798(2) 1_565 ?
Ba1 O8 2.8002(11) . ?
Ba1 O7 2.819(3) 2 ?
Ba1 O2 2.834(3) 3_565 ?
Ba1 O5 2.859(2) . ?
Ba1 O6 2.984(3) . ?
Ba1 O2 3.034(3) 1_655 ?
Ba1 B4 3.3332(10) 1_565 ?
Ba1 B2 3.347(4) 2_665 ?
Ba2 O6 2.746(3) 3_565 ?
Ba2 O6 2.746(3) 4_566 ?
Ba2 O1 2.831(3) 2 ?
Ba2 O1 2.831(3) . ?
Ba2 O7 2.845(3) 2 ?
Ba2 O7 2.845(3) . ?
Ba2 O4 3.021(2) . ?
Ba2 O4 3.021(2) 2 ?
Ba2 O3 3.033(3) . ?
Ba2 O3 3.033(3) 2 ?
Ba2 Ba1 4.3469(2) 3_565 ?
Ba2 Ba1 4.3469(2) 4_566 ?
B1 O1 1.444(5) . ?
B1 O5 1.451(4) 1_455 ?
B1 O6 1.492(5) . ?
B1 O2 1.523(5) . ?
B2 O4 1.474(4) . ?
B2 O8 1.482(4) 1_545 ?
B2 O3 1.483(4) 2 ?
B2 O5 1.491(4) 2_645 ?
B2 Ba1 3.347(4) 2_645 ?
B2 Ba1 3.384(4) 1_545 ?
B2 Ba1 3.406(4) 4_566 ?
B3 O3 1.444(4) . ?
B3 O3 1.444(4) 2_455 ?
B3 O7 1.518(4) . ?
B3 O7 1.518(4) 2_455 ?
B4 O4 1.472(4) 2 ?
B4 O4 1.472(4) . ?
B4 O1 1.478(4) 1_545 ?
B4 O1 1.478(4) 2_545 ?
B4 Ba1 3.3332(10) 1_545 ?
B4 Ba1 3.3332(10) 2_545 ?
O1 B4 1.478(4) 1_565 ?
O2 Ba1 2.834(3) 3_565 ?
O2 Ba1 3.034(3) 1_455 ?
O3 B2 1.483(4) 2 ?
O3 Ba1 2.786(3) 3_565 ?
O4 Ba1 2.798(2) 1_545 ?
O5 B1 1.451(4) 1_655 ?
O5 B2 1.491(4) 2_665 ?
O5 Ba1 2.752(2) 3_675 ?
O6 Ba2 2.746(3) 3_565 ?
O7 Ba1 2.819(3) 2 ?
O8 B2 1.482(4) 2_665 ?
O8 B2 1.482(4) 1_565 ?
O8 Ba1 2.8002(11) 2_655 ?

loop_
_geom_hbond_atom_site_label_D
_geom_hbond_atom_site_label_H
_geom_hbond_atom_site_label_A
_geom_hbond_distance_DH
_geom_hbond_distance_HA
_geom_hbond_distance_DA
_geom_hbond_angle_DHA
_geom_hbond_site_symmetry_A
O2 H2 O7 0.88(4) 2.30(6) 2.924(4) 128(6) 2_455
O2 H2 O3 0.88(4) 2.48(7) 3.138(4) 132(7) .
O6 H6 O4 0.84(4) 2.07(5) 2.865(4) 158(7) 3_565
O7 H7 O2 0.95(4) 1.96(5) 2.857(4) 156(6) 4_566
O7 H7 O6 0.95(4) 2.57(7) 3.086(4) 115(5) 4_566
